data_4104456
loop_
_publ_author_name
'Sherzod T. Madrahimov'
'Dean Markovic'
'John F. Hartwig'

_publ_contact_author
; 
Scott R. Wilson 
University of Illinois 
School of Chemical Sciences, Box 59-1 
505 South Mathews Avenue 
Urbana, Illinois  61801 
USA 
;
_publ_contact_author_email srwilson@uiuc.edu
_publ_contact_author_fax '1  217 244 8068'
_publ_contact_author_phone '1  217 244 1708'
_publ_section_title
;
 The Allyl Intermediate in Regioselective and Enantioselective
 Iridium-Catalyzed Asymmetric Allylic Substitution Reactions
;
_journal_name_full 'Journal of the American Chemical Society'
_journal_page_first 7228
_journal_page_last 7229
_journal_paper_doi 10.1021/ja902609g
_journal_volume 131
_journal_year 2009
_chemical_absolute_configuration ad
_chemical_formula_sum 'C60 H60 F6 Ir N O2 P Sb'
_chemical_formula_weight 1286.01
_chemical_name_systematic
; 
?
;
_space_group_IT_number 4
_symmetry_cell_setting monoclinic
_symmetry_space_group_name_Hall 'P 2yb'
_symmetry_space_group_name_H-M 'P 1 21 1'
_atom_sites_solution_hydrogens geom
_atom_sites_solution_primary direct
_atom_sites_solution_secondary difmap
_audit_creation_method SHELXL-97
_audit_update_record
;
2009-04-01 text and data added, sm 
;
_cell_angle_alpha 90.00
_cell_angle_beta 117.750(6)
_cell_angle_gamma 90.00
_cell_formula_units_Z 2
_cell_length_a 11.840(5)
_cell_length_b 20.679(9)
_cell_length_c 12.619(6)
_cell_measurement_reflns_used 950
_cell_measurement_temperature 193(2)
_cell_measurement_theta_max 21.44
_cell_measurement_theta_min 2.18
_cell_volume 2734(2)
_computing_structure_refinement 'SHELXL-97 (Sheldrick, 1997)'
_computing_structure_solution 'SHELXS-97 (Sheldrick, 1990)'
_diffrn_ambient_temperature 193(2)
_diffrn_measured_fraction_theta_full 0.989
_diffrn_measured_fraction_theta_max 0.989
_diffrn_measurement_device 'Siemens Platform/CCD'
_diffrn_measurement_method 'profile data from \w scans'
_diffrn_radiation_monochromator graphite
_diffrn_radiation_source 'normal-focus sealed tube'
_diffrn_radiation_type MoK\a
_diffrn_radiation_wavelength 0.71073
_diffrn_reflns_av_R_equivalents 0.0736
_diffrn_reflns_av_sigmaI/netI 0.1135
_diffrn_reflns_limit_h_max 14
_diffrn_reflns_limit_h_min -14
_diffrn_reflns_limit_k_max 24
_diffrn_reflns_limit_k_min -25
_diffrn_reflns_limit_l_max 15
_diffrn_reflns_limit_l_min -15
_diffrn_reflns_number 26807
_diffrn_reflns_theta_full 25.53
_diffrn_reflns_theta_max 25.53
_diffrn_reflns_theta_min 1.82
_diffrn_standards_decay_% 0.4
_diffrn_standards_interval_time 486
_diffrn_standards_number 214
_exptl_absorpt_coefficient_mu 3.017
_exptl_absorpt_correction_T_max 0.7943
_exptl_absorpt_correction_T_min 0.4854
_exptl_absorpt_correction_type integration
_exptl_absorpt_process_details 'SHELXTL/XPREP V2005/2 (Bruker, 2005)'
_exptl_crystal_colour colorless
_exptl_crystal_density_diffrn 1.562
_exptl_crystal_description tabular
_exptl_crystal_F_000 1280
_exptl_crystal_id b81afas
_exptl_crystal_preparation
; 
The data crystal was mounted using oil (Parantone-N, Exxon) to a 
0.3 mm cryo-loop (Hampton Research) with the (0 0 1) scattering 
planes roughly normal to the spindle axis. 
;
_exptl_crystal_size_max 0.28
_exptl_crystal_size_mid 0.09
_exptl_crystal_size_min 0.08
_refine_diff_density_max 1.444
_refine_diff_density_min -1.722
_refine_diff_density_rms 0.106
_refine_ls_abs_structure_details 'Flack H D (1983), Acta Cryst. A39, 876-881'
_refine_ls_abs_structure_Flack -0.047(8)
_refine_ls_extinction_method none
_refine_ls_goodness_of_fit_ref 0.906
_refine_ls_hydrogen_treatment noref
_refine_ls_matrix_type full
_refine_ls_number_parameters 667
_refine_ls_number_reflns 10030
_refine_ls_number_restraints 177
_refine_ls_restrained_S_all 0.922
_refine_ls_R_factor_all 0.0766
_refine_ls_R_factor_gt 0.0492
_refine_ls_shift/su_max 0.002
_refine_ls_shift/su_mean 0.000
_refine_ls_structure_factor_coef Fsqd
_refine_ls_weighting_details 'calc w=1/[\s^2^(Fo^2^)+(0.0642P)^2^+0.0000P] where P=(Fo^2^+2Fc^2^)/3'
_refine_ls_weighting_scheme calc
_refine_ls_wR_factor_gt 0.1158
_refine_ls_wR_factor_ref 0.1208
_reflns_number_gt 6663
_reflns_number_total 10030
_reflns_threshold_expression >2sigma(I)
_cod_data_source_file ja902609g_si_003.cif
_cod_data_source_block compound2b
_cod_original_sg_symbol_Hall 'P 2yb '
_cod_original_sg_symbol_H-M 'P 21 '
_cod_database_code 4104456

loop_
_symmetry_equiv_pos_as_xyz
'x, y, z'
'-x, y+1/2, -z'

loop_
_atom_site_label
_atom_site_type_symbol
_atom_site_fract_x
_atom_site_fract_y
_atom_site_fract_z
_atom_site_U_iso_or_equiv
_atom_site_adp_type
_atom_site_occupancy
_atom_site_symmetry_multiplicity
_atom_site_calc_flag
_atom_site_refinement_flags
_atom_site_disorder_assembly
_atom_site_disorder_group
Ir1 Ir 1.00407(3) 0.445639(19) 0.77766(3) 0.04173(12) Uani 1 1 d . . .
P1 P 0.9208(2) 0.38109(14) 0.8704(2) 0.0372(6) Uani 1 1 d . . .
O1 O 0.9936(6) 0.3630(3) 1.0094(6) 0.0422(17) Uani 1 1 d . . .
O2 O 0.7896(6) 0.4120(3) 0.8577(5) 0.0387(16) Uani 1 1 d . . .
N1 N 0.9014(8) 0.3086(4) 0.8130(7) 0.041(2) Uani 1 1 d . . .
C1 C 1.0077(9) 0.4088(5) 1.0974(8) 0.041(3) Uani 1 1 d . . .
C2 C 1.1327(9) 0.4321(6) 1.1725(9) 0.048(3) Uani 1 1 d . . .
H2 H 1.2039 0.4150 1.1663 0.058 Uiso 1 1 calc R . .
C3 C 1.1485(11) 0.4780(6) 1.2513(10) 0.055(3) Uani 1 1 d . . .
H3 H 1.2324 0.4929 1.3028 0.067 Uiso 1 1 calc R . .
C4 C 1.0427(10) 0.5063(5) 1.2617(9) 0.046(3) Uani 1 1 d . . .
C5 C 1.0578(12) 0.5590(5) 1.3363(10) 0.055(3) Uani 1 1 d . . .
H5 H 1.1407 0.5761 1.3846 0.066 Uiso 1 1 calc R . .
C6 C 0.9557(13) 0.5862(6) 1.3409(10) 0.064(4) Uani 1 1 d . . .
H6 H 0.9673 0.6220 1.3922 0.077 Uiso 1 1 calc R . .
C7 C 0.8338(11) 0.5614(6) 1.2701(10) 0.055(3) Uani 1 1 d . . .
H7 H 0.7621 0.5811 1.2719 0.066 Uiso 1 1 calc R . .
C8 C 0.8169(11) 0.5100(6) 1.1995(10) 0.049(3) Uani 1 1 d . . .
H8 H 0.7334 0.4930 1.1540 0.059 Uiso 1 1 calc R . .
C9 C 0.9207(10) 0.4800(5) 1.1907(10) 0.043(3) Uani 1 1 d . . .
C10 C 0.9029(9) 0.4278(4) 1.1111(8) 0.038(3) Uani 1 1 d . . .
C11 C 0.7760(9) 0.3951(5) 1.0403(9) 0.038(2) Uani 1 1 d . . .
C12 C 0.7079(10) 0.3677(5) 1.0970(9) 0.043(3) Uani 1 1 d . . .
C13 C 0.7604(11) 0.3624(5) 1.2238(10) 0.049(3) Uani 1 1 d . . .
H13 H 0.8443 0.3777 1.2739 0.058 Uiso 1 1 calc R . .
C14 C 0.6908(13) 0.3352(6) 1.2741(11) 0.062(3) Uani 1 1 d . . .
H14 H 0.7285 0.3311 1.3587 0.075 Uiso 1 1 calc R . .
C15 C 0.5674(13) 0.3137(6) 1.2050(11) 0.065(3) Uani 1 1 d . . .
H15 H 0.5194 0.2973 1.2419 0.078 Uiso 1 1 calc R . .
C16 C 0.5142(12) 0.3163(6) 1.0812(12) 0.062(3) Uani 1 1 d . . .
H16 H 0.4303 0.3002 1.0337 0.074 Uiso 1 1 calc R . .
C17 C 0.5832(10) 0.3429(5) 1.0236(10) 0.045(3) Uani 1 1 d . . .
C18 C 0.5337(10) 0.3413(6) 0.8997(10) 0.051(3) Uani 1 1 d . . .
H18 H 0.4512 0.3236 0.8522 0.061 Uiso 1 1 calc R . .
C19 C 0.6002(9) 0.3643(5) 0.8461(9) 0.041(3) Uani 1 1 d . . .
H19 H 0.5646 0.3643 0.7613 0.050 Uiso 1 1 calc R . .
C20 C 0.7240(8) 0.3884(5) 0.9186(8) 0.036(2) Uani 1 1 d . . .
C22 C 0.9159(9) 0.3048(5) 0.7028(9) 0.040(3) Uani 1 1 d . . .
H21A H 1.0033 0.2881 0.7249 0.048 Uiso 1 1 calc R . .
C23 C 0.8193(5) 0.2602(3) 0.6087(6) 0.041(2) Uani 1 1 d G . .
C24 C 0.6941(6) 0.2552(4) 0.5895(6) 0.056(3) Uani 1 1 d G . .
H23 H 0.6680 0.2778 0.6399 0.067 Uiso 1 1 calc R . .
C25 C 0.6071(5) 0.2171(4) 0.4965(7) 0.066(4) Uani 1 1 d G . .
H24 H 0.5215 0.2137 0.4834 0.080 Uiso 1 1 calc R . .
C26 C 0.6453(7) 0.1840(4) 0.4227(6) 0.060(3) Uani 1 1 d G . .
H25 H 0.5858 0.1580 0.3592 0.072 Uiso 1 1 calc R . .
C27 C 0.7705(8) 0.1890(4) 0.4419(6) 0.062(4) Uani 1 1 d G . .
H26 H 0.7966 0.1663 0.3915 0.075 Uiso 1 1 calc R . .
C28 C 0.8575(5) 0.2270(4) 0.5349(7) 0.049(3) Uani 1 1 d G . .
H27 H 0.9431 0.2304 0.5481 0.059 Uiso 1 1 calc R . .
C21 C 0.9044(12) 0.3723(7) 0.6520(13) 0.055(4) Uani 1 1 d . . .
H28A H 0.8129 0.3841 0.6099 0.066 Uiso 1 1 calc R . .
H28B H 0.9356 0.3713 0.5916 0.066 Uiso 1 1 calc R . .
C29 C 0.9153(9) 0.2445(5) 0.8746(9) 0.041(2) Uani 1 1 d . . .
H29A H 0.8861 0.2116 0.8091 0.049 Uiso 1 1 calc R . .
C30 C 1.0543(5) 0.2259(3) 0.9609(5) 0.036(2) Uani 1 1 d G . .
C31 C 1.1253(6) 0.1969(4) 0.9119(5) 0.049(3) Uani 1 1 d G . .
H31 H 1.0877 0.1893 0.8281 0.059 Uiso 1 1 calc R . .
C32 C 1.2513(6) 0.1792(4) 0.9854(7) 0.060(3) Uani 1 1 d G . .
H32 H 1.2998 0.1594 0.9519 0.072 Uiso 1 1 calc R . .
C33 C 1.3063(5) 0.1904(4) 1.1080(6) 0.067(4) Uani 1 1 d G . .
H33 H 1.3924 0.1783 1.1583 0.080 Uiso 1 1 calc R . .
C34 C 1.2353(6) 0.2194(4) 1.1570(4) 0.058(3) Uani 1 1 d G . .
H34 H 1.2729 0.2270 1.2408 0.069 Uiso 1 1 calc R . .
C35 C 1.1093(6) 0.2371(4) 1.0835(5) 0.048(3) Uani 1 1 d G . .
H35 H 1.0607 0.2569 1.1170 0.057 Uiso 1 1 calc R . .
C36 C 0.8212(10) 0.2378(6) 0.9287(11) 0.054(3) Uani 1 1 d . . .
H36A H 0.7342 0.2474 0.8669 0.082 Uiso 1 1 calc R . .
H36B H 0.8456 0.2683 0.9953 0.082 Uiso 1 1 calc R . .
H36C H 0.8247 0.1936 0.9580 0.082 Uiso 1 1 calc R . .
C45 C 1.1908(9) 0.3979(7) 0.8960(11) 0.060(3) Uani 1 1 d . . .
H37A H 1.2588 0.4267 0.9530 0.072 Uiso 1 1 d R . .
H37B H 1.1872 0.3557 0.9318 0.072 Uiso 1 1 d R . .
C46 C 1.1727(10) 0.3978(6) 0.7771(13) 0.057(3) Uani 1 1 d . . .
H38 H 1.1723 0.3567 0.7434 0.068 Uiso 1 1 calc R . .
C47 C 1.1553(10) 0.4510(10) 0.7036(11) 0.069(4) Uani 1 1 d . . .
H39 H 1.1645 0.4930 0.7373 0.083 Uiso 1 1 calc R . .
C48 C 1.1232(12) 0.4456(11) 0.5754(11) 0.094(5) Uani 1 1 d . . .
H40A H 1.1267 0.4001 0.5553 0.112 Uiso 1 1 calc R . .
H40B H 1.1847 0.4707 0.5605 0.112 Uiso 1 1 calc R . .
H40C H 1.0371 0.4625 0.5256 0.112 Uiso 1 1 calc R . .
C38 C 0.8240(10) 0.5013(6) 0.6939(9) 0.047(3) Uani 1 1 d . . .
H41A H 0.7466 0.4739 0.6488 0.056 Uiso 1 1 calc R . .
C37 C 0.8928(13) 0.5139(6) 0.6305(12) 0.051(4) Uani 1 1 d . . .
H42A H 0.8547 0.4937 0.5492 0.061 Uiso 1 1 calc R . .
C44 C 0.9630(12) 0.5746(7) 0.6394(11) 0.069(4) Uani 1 1 d . . .
H43A H 0.9002 0.6085 0.5933 0.083 Uiso 1 1 calc R . .
H43B H 1.0179 0.5676 0.6005 0.083 Uiso 1 1 calc R . .
C43 C 1.0448(12) 0.5995(6) 0.7635(11) 0.061(3) Uani 1 1 d . . .
H44A H 0.9949 0.6307 0.7844 0.073 Uiso 1 1 calc R . .
H44B H 1.1188 0.6228 0.7654 0.073 Uiso 1 1 calc R . .
C42 C 1.0934(10) 0.5454(5) 0.8570(11) 0.053(3) Uani 1 1 d . . .
H45A H 1.1887 0.5440 0.9034 0.063 Uiso 1 1 calc R . .
C41 C 1.0357(10) 0.5236(5) 0.9196(10) 0.049(3) Uani 1 1 d . . .
H46A H 1.0951 0.5106 1.0038 0.059 Uiso 1 1 calc R . .
C40 C 0.9076(10) 0.5515(6) 0.9012(10) 0.050(3) Uani 1 1 d . . .
H47A H 0.8761 0.5255 0.9479 0.060 Uiso 1 1 calc R . .
H47B H 0.9213 0.5962 0.9326 0.060 Uiso 1 1 calc R . .
C39 C 0.8076(11) 0.5522(5) 0.7721(10) 0.050(3) Uani 1 1 d . . .
H48A H 0.8077 0.5953 0.7382 0.060 Uiso 1 1 calc R . .
H48B H 0.7230 0.5461 0.7687 0.060 Uiso 1 1 calc R . .
C49 C 0.5390(10) 0.4535(9) 0.3888(9) 0.108(6) Uani 1 1 d G . .
H49 H 0.5665 0.4360 0.3350 0.130 Uiso 1 1 calc R . .
C50 C 0.5497(9) 0.5195(8) 0.4124(10) 0.097(5) Uani 1 1 d G . .
H50 H 0.5846 0.5471 0.3748 0.116 Uiso 1 1 calc R . .
C51 C 0.5095(11) 0.5452(5) 0.4910(13) 0.094(5) Uani 1 1 d G . .
H51 H 0.5169 0.5903 0.5071 0.113 Uiso 1 1 calc R . .
C52 C 0.4586(9) 0.5048(10) 0.5460(9) 0.099(6) Uani 1 1 d G . .
H52 H 0.4311 0.5223 0.5997 0.119 Uiso 1 1 calc R . .
C53 C 0.4478(9) 0.4388(9) 0.5224(12) 0.109(6) Uani 1 1 d G . .
H53 H 0.4130 0.4112 0.5600 0.130 Uiso 1 1 calc R . .
C54 C 0.4881(11) 0.4132(5) 0.4438(14) 0.151(11) Uani 1 1 d G . .
H54 H 0.4807 0.3681 0.4276 0.181 Uiso 1 1 calc R . .
C55 C 0.5841(8) 0.1424(5) -0.0195(11) 0.078(4) Uani 1 1 d G . .
H55 H 0.6000 0.1839 -0.0422 0.094 Uiso 1 1 calc R . .
C56 C 0.5910(8) 0.1336(4) 0.0926(10) 0.073(4) Uani 1 1 d G . .
H56 H 0.6117 0.1689 0.1465 0.088 Uiso 1 1 calc R . .
C57 C 0.5678(8) 0.0729(6) 0.1258(8) 0.071(4) Uani 1 1 d G . .
H57 H 0.5726 0.0668 0.2024 0.085 Uiso 1 1 calc R . .
C58 C 0.5376(8) 0.0211(4) 0.0470(12) 0.083(4) Uani 1 1 d G . .
H58 H 0.5218 -0.0203 0.0698 0.099 Uiso 1 1 calc R . .
C59 C 0.5307(8) 0.0300(6) -0.0650(10) 0.099(6) Uani 1 1 d G . .
H59 H 0.5101 -0.0054 -0.1189 0.118 Uiso 1 1 calc R . .
C60 C 0.5539(9) 0.0907(8) -0.0983(8) 0.098(5) Uani 1 1 d G . .
H60 H 0.5492 0.0967 -0.1749 0.118 Uiso 1 1 calc R . .
Sb1 Sb 0.2920(2) 0.23766(12) 0.5931(3) 0.0569(6) Uani 0.662(6) 1 d PDU A 1
F1 F 0.4675(7) 0.2307(5) 0.6808(9) 0.088(3) Uani 0.662(6) 1 d PDU A 1
F2 F 0.1175(7) 0.2438(7) 0.5076(10) 0.119(3) Uani 0.662(6) 1 d PDU A 1
F3 F 0.2774(10) 0.2347(8) 0.7331(8) 0.105(3) Uani 0.662(6) 1 d PDU A 1
F4 F 0.3026(11) 0.2406(9) 0.4527(8) 0.108(3) Uani 0.662(6) 1 d PDU A 1
F5 F 0.3061(11) 0.3250(4) 0.6154(12) 0.103(3) Uani 0.662(6) 1 d PDU A 1
F6 F 0.2812(12) 0.1493(4) 0.5838(13) 0.125(4) Uani 0.662(6) 1 d PDU A 1
Sb2 Sb 0.2520(7) 0.2469(4) 0.5381(6) 0.0848(16) Uani 0.338(6) 1 d PDU A 2
F7 F 0.228(4) 0.3178(11) 0.444(2) 0.167(9) Uani 0.338(6) 1 d PDU A 2
F8 F 0.313(3) 0.1771(10) 0.6383(19) 0.101(4) Uani 0.338(6) 1 d PDU A 2
F9 F 0.414(2) 0.2835(13) 0.616(2) 0.095(4) Uani 0.338(6) 1 d PU A 2
F10 F 0.087(2) 0.2118(16) 0.457(3) 0.118(5) Uani 0.338(6) 1 d PU A 2
F11 F 0.236(3) 0.2879(14) 0.660(2) 0.101(3) Uani 0.338(6) 1 d PU A 2
F12 F 0.286(3) 0.1927(17) 0.437(3) 0.110(5) Uani 0.338(6) 1 d PU A 2

loop_
_atom_site_aniso_label
_atom_site_aniso_U_11
_atom_site_aniso_U_22
_atom_site_aniso_U_33
_atom_site_aniso_U_23
_atom_site_aniso_U_13
_atom_site_aniso_U_12
Ir1 0.02785(17) 0.0495(2) 0.0448(2) 0.0089(3) 0.01437(14) 0.0029(3)
P1 0.0260(14) 0.0475(17) 0.0340(15) 0.0027(13) 0.0106(12) 0.0019(12)
O1 0.029(4) 0.051(4) 0.040(4) 0.002(4) 0.010(3) 0.005(3)
O2 0.022(3) 0.055(4) 0.037(4) 0.006(3) 0.012(3) 0.007(3)
N1 0.034(5) 0.054(6) 0.035(5) 0.001(4) 0.016(4) 0.004(4)
C1 0.030(6) 0.045(6) 0.029(6) 0.001(5) -0.002(4) -0.003(5)
C2 0.029(5) 0.064(10) 0.043(6) -0.003(6) 0.009(4) -0.006(5)
C3 0.035(6) 0.079(9) 0.036(6) -0.001(6) 0.003(5) -0.008(6)
C4 0.043(6) 0.046(7) 0.037(6) 0.009(5) 0.009(5) 0.000(5)
C5 0.061(8) 0.055(8) 0.035(6) -0.010(6) 0.012(6) -0.020(6)
C6 0.095(11) 0.061(8) 0.041(7) -0.010(6) 0.035(7) -0.020(8)
C7 0.050(7) 0.066(8) 0.047(7) -0.016(6) 0.021(6) -0.007(6)
C8 0.040(7) 0.058(8) 0.042(7) 0.008(6) 0.013(5) 0.002(6)
C9 0.051(7) 0.036(6) 0.035(6) -0.004(5) 0.015(5) -0.011(5)
C10 0.032(5) 0.042(8) 0.031(5) 0.001(4) 0.006(4) -0.003(4)
C11 0.029(5) 0.043(6) 0.043(6) -0.009(5) 0.018(5) -0.005(4)
C12 0.043(6) 0.040(6) 0.039(6) -0.002(5) 0.015(5) -0.006(5)
C13 0.046(7) 0.047(7) 0.048(7) -0.004(6) 0.018(6) -0.007(6)
C14 0.076(9) 0.057(8) 0.055(8) 0.007(6) 0.032(7) -0.015(7)
C15 0.082(10) 0.059(8) 0.066(9) 0.009(7) 0.045(8) -0.003(7)
C16 0.053(8) 0.070(9) 0.069(9) 0.001(7) 0.034(7) -0.009(7)
C17 0.042(6) 0.048(7) 0.054(7) -0.009(5) 0.031(6) -0.009(5)
C18 0.026(6) 0.064(8) 0.056(8) 0.006(6) 0.013(5) -0.009(5)
C19 0.027(5) 0.055(7) 0.033(6) 0.002(5) 0.007(4) 0.004(5)
C20 0.033(6) 0.036(6) 0.035(6) 0.001(4) 0.012(5) -0.006(4)
C22 0.036(6) 0.040(6) 0.043(6) 0.003(5) 0.016(5) 0.009(5)
C23 0.034(6) 0.039(6) 0.048(6) 0.009(5) 0.018(5) 0.010(4)
C24 0.029(6) 0.072(9) 0.063(8) -0.008(7) 0.018(5) -0.005(5)
C25 0.052(8) 0.079(10) 0.065(8) -0.007(7) 0.025(7) 0.006(7)
C26 0.070(9) 0.060(8) 0.039(7) 0.001(6) 0.016(6) -0.003(7)
C27 0.066(9) 0.078(10) 0.048(8) 0.019(8) 0.030(7) 0.027(8)
C28 0.041(6) 0.055(7) 0.045(7) 0.006(6) 0.016(6) 0.019(6)
C21 0.031(7) 0.084(10) 0.059(9) 0.022(8) 0.030(7) 0.019(7)
C29 0.034(5) 0.040(6) 0.044(6) 0.006(5) 0.013(5) -0.005(5)
C30 0.037(6) 0.038(6) 0.031(6) -0.002(5) 0.014(5) -0.005(5)
C31 0.042(6) 0.063(7) 0.038(6) -0.001(5) 0.014(5) 0.009(5)
C32 0.050(7) 0.075(9) 0.063(9) 0.007(7) 0.033(6) 0.016(6)
C33 0.036(7) 0.076(10) 0.077(10) 0.005(8) 0.017(7) 0.000(6)
C34 0.055(8) 0.071(9) 0.027(6) 0.000(6) 0.003(6) -0.003(6)
C35 0.056(7) 0.051(7) 0.039(6) 0.002(5) 0.025(6) 0.002(6)
C36 0.043(6) 0.053(7) 0.076(8) 0.021(6) 0.034(6) 0.003(6)
C45 0.021(6) 0.086(9) 0.059(8) 0.019(7) 0.006(5) 0.003(6)
C46 0.031(6) 0.049(8) 0.093(11) 0.008(7) 0.031(7) 0.007(5)
C47 0.055(6) 0.077(10) 0.086(8) -0.027(11) 0.041(6) 0.013(9)
C48 0.091(9) 0.116(11) 0.109(10) 0.057(14) 0.077(8) 0.041(13)
C38 0.031(6) 0.076(8) 0.025(6) 0.001(5) 0.006(5) 0.007(5)
C37 0.060(9) 0.054(8) 0.034(7) 0.019(6) 0.017(7) 0.020(7)
C44 0.052(8) 0.093(11) 0.061(9) 0.029(8) 0.025(7) 0.013(7)
C43 0.068(8) 0.048(7) 0.073(9) 0.006(6) 0.039(7) -0.010(6)
C42 0.039(6) 0.037(7) 0.068(8) 0.003(6) 0.013(6) -0.001(5)
C41 0.036(6) 0.050(7) 0.047(7) 0.021(6) 0.007(5) -0.002(5)
C40 0.050(7) 0.048(7) 0.044(7) -0.005(6) 0.016(6) -0.007(6)
C39 0.052(7) 0.049(7) 0.051(7) 0.004(6) 0.025(6) 0.009(6)
C49 0.106(13) 0.119(16) 0.071(9) -0.017(14) 0.018(8) 0.036(15)
C50 0.066(10) 0.137(18) 0.064(11) 0.027(11) 0.010(8) 0.020(11)
C51 0.059(10) 0.085(12) 0.093(13) -0.014(10) -0.002(9) 0.009(9)
C52 0.044(9) 0.17(2) 0.069(11) -0.035(13) 0.015(8) -0.002(11)
C53 0.052(8) 0.16(2) 0.074(11) 0.026(16) -0.007(7) -0.006(15)
C54 0.095(17) 0.102(15) 0.14(2) 0.008(16) -0.047(14) 0.011(13)
C55 0.035(7) 0.092(12) 0.101(12) 0.008(10) 0.027(8) 0.005(7)
C56 0.046(7) 0.068(10) 0.109(12) -0.032(9) 0.038(8) -0.004(6)
C57 0.062(9) 0.081(10) 0.076(10) 0.009(9) 0.038(8) 0.019(8)
C58 0.036(8) 0.087(12) 0.113(13) 0.011(10) 0.025(8) 0.013(7)
C59 0.044(9) 0.148(18) 0.072(12) -0.029(12) 0.000(8) 0.014(10)
C60 0.079(12) 0.133(16) 0.076(12) 0.012(12) 0.031(10) 0.021(11)
Sb1 0.0437(11) 0.0660(11) 0.0690(16) -0.0170(12) 0.0330(11) -0.0110(9)
F1 0.055(5) 0.115(8) 0.090(6) -0.023(6) 0.030(4) -0.007(5)
F2 0.061(5) 0.165(8) 0.122(7) -0.043(7) 0.036(5) -0.012(5)
F3 0.109(7) 0.136(8) 0.096(6) -0.020(6) 0.069(5) -0.030(7)
F4 0.091(6) 0.167(8) 0.081(5) -0.029(6) 0.052(5) -0.017(7)
F5 0.101(6) 0.091(5) 0.098(6) -0.008(5) 0.032(5) 0.000(5)
F6 0.127(8) 0.089(5) 0.107(8) -0.037(6) 0.011(7) -0.030(6)
Sb2 0.087(3) 0.105(3) 0.077(3) -0.037(3) 0.051(3) -0.041(3)
F7 0.20(2) 0.143(13) 0.103(17) 0.018(13) 0.022(14) -0.014(16)
F8 0.097(7) 0.081(6) 0.096(7) -0.030(6) 0.022(7) -0.025(6)
F9 0.080(5) 0.094(6) 0.096(6) -0.018(6) 0.027(5) -0.021(5)
F10 0.061(6) 0.159(12) 0.125(10) -0.070(9) 0.037(7) -0.011(7)
F11 0.095(6) 0.101(6) 0.096(6) -0.031(5) 0.035(5) -0.004(6)
F12 0.075(8) 0.162(12) 0.101(8) -0.052(8) 0.048(7) -0.028(10)

loop_
_atom_type_symbol
_atom_type_description
_atom_type_scat_dispersion_real
_atom_type_scat_dispersion_imag
_atom_type_scat_source
C C 0.0033 0.0016 'International Tables Vol C Tables 4.2.6.8 and 6.1.1.4'
H H 0.0000 0.0000 'International Tables Vol C Tables 4.2.6.8 and 6.1.1.4'
N N 0.0061 0.0033 'International Tables Vol C Tables 4.2.6.8 and 6.1.1.4'
O O 0.0106 0.0060 'International Tables Vol C Tables 4.2.6.8 and 6.1.1.4'
F F 0.0171 0.0103 'International Tables Vol C Tables 4.2.6.8 and 6.1.1.4'
P P 0.1023 0.0942 'International Tables Vol C Tables 4.2.6.8 and 6.1.1.4'
Sb Sb -0.5866 1.5461 'International Tables Vol C Tables 4.2.6.8 and 6.1.1.4'
Ir Ir -1.4442 7.9887 'International Tables Vol C Tables 4.2.6.8 and 6.1.1.4'

loop_
_exptl_crystal_face_index_h
_exptl_crystal_face_index_k
_exptl_crystal_face_index_l
_exptl_crystal_face_perp_dist
0.00 0.00 1.00 0.0400
0.00 0.00 -1.00 0.0400
0.00 -1.00 0.00 0.0450
0.00 1.00 0.00 0.0450
-1.00 0.00 0.00 0.1400
1.00 0.00 1.00 0.1200

loop_
_geom_angle_atom_site_label_1
_geom_angle_atom_site_label_2
_geom_angle_atom_site_label_3
_geom_angle
C21 Ir1 C38 86.4(5)
C21 Ir1 C37 85.5(4)
C38 Ir1 C37 37.1(4)
C21 Ir1 C46 82.4(5)
C38 Ir1 C46 153.4(5)
C37 Ir1 C46 117.7(5)
C21 Ir1 C45 102.5(5)
C38 Ir1 C45 168.8(4)
C37 Ir1 C45 149.1(5)
C46 Ir1 C45 36.9(4)
C21 Ir1 P1 75.0(4)
C38 Ir1 P1 89.9(3)
C37 Ir1 P1 125.0(4)
C46 Ir1 P1 110.1(3)
C45 Ir1 P1 85.9(3)
C21 Ir1 C41 156.4(4)
C38 Ir1 C41 77.3(4)
C37 Ir1 C41 91.4(5)
C46 Ir1 C41 119.3(4)
C45 Ir1 C41 92.1(4)
P1 Ir1 C41 87.9(3)
C21 Ir1 C42 160.8(4)
C38 Ir1 C42 83.6(4)
C37 Ir1 C42 76.6(5)
C46 Ir1 C42 99.6(4)
C45 Ir1 C42 89.7(4)
P1 Ir1 C42 121.2(3)
C41 Ir1 C42 33.7(4)
C21 Ir1 C47 89.9(5)
C38 Ir1 C47 121.5(5)
C37 Ir1 C47 84.5(5)
C46 Ir1 C47 35.0(5)
C45 Ir1 C47 66.0(5)
P1 Ir1 C47 144.5(5)
C41 Ir1 C47 113.1(5)
C42 Ir1 C47 81.5(5)
O1 P1 O2 101.7(3)
O1 P1 N1 99.4(4)
O2 P1 N1 112.9(4)
O1 P1 Ir1 124.1(3)
O2 P1 Ir1 110.0(3)
N1 P1 Ir1 108.4(3)
C1 O1 P1 120.8(6)
C20 O2 P1 123.8(6)
C22 N1 C29 113.9(8)
C22 N1 P1 114.2(7)
C29 N1 P1 128.3(7)
C10 C1 O1 120.3(8)
C10 C1 C2 122.4(10)
O1 C1 C2 117.3(9)
C3 C2 C1 118.9(10)
C3 C2 H2 120.5
C1 C2 H2 120.5
C2 C3 C4 122.3(10)
C2 C3 H3 118.9
C4 C3 H3 118.9
C5 C4 C9 120.1(11)
C5 C4 C3 122.3(11)
C9 C4 C3 117.6(10)
C6 C5 C4 121.0(11)
C6 C5 H5 119.5
C4 C5 H5 119.5
C5 C6 C7 119.8(11)
C5 C6 H6 120.1
C7 C6 H6 120.1
C8 C7 C6 120.4(11)
C8 C7 H7 119.8
C6 C7 H7 119.8
C7 C8 C9 122.0(11)
C7 C8 H8 119.0
C9 C8 H8 119.0
C4 C9 C10 120.9(10)
C4 C9 C8 116.7(10)
C10 C9 C8 122.4(10)
C1 C10 C9 117.2(9)
C1 C10 C11 120.1(8)
C9 C10 C11 122.7(9)
C20 C11 C12 117.4(9)
C20 C11 C10 121.0(9)
C12 C11 C10 121.6(9)
C11 C12 C17 118.4(9)
C11 C12 C13 122.9(9)
C17 C12 C13 118.7(10)
C14 C13 C12 120.6(11)
C14 C13 H13 119.7
C12 C13 H13 119.7
C13 C14 C15 121.8(12)
C13 C14 H14 119.1
C15 C14 H14 119.1
C14 C15 C16 119.4(12)
C14 C15 H15 120.3
C16 C15 H15 120.3
C15 C16 C17 121.3(12)
C15 C16 H16 119.3
C17 C16 H16 119.3
C18 C17 C12 120.4(9)
C18 C17 C16 121.4(10)
C12 C17 C16 118.1(10)
C19 C18 C17 121.3(10)
C19 C18 H18 119.3
C17 C18 H18 119.3
C18 C19 C20 118.4(9)
C18 C19 H19 120.8
C20 C19 H19 120.8
C11 C20 O2 120.1(8)
C11 C20 C19 123.5(9)
O2 C20 C19 116.1(8)
N1 C22 C21 108.8(9)
N1 C22 C23 113.1(8)
C21 C22 C23 110.1(9)
N1 C22 H21A 108.3
C21 C22 H21A 108.3
C23 C22 H21A 108.3
C24 C23 C28 120.0
C24 C23 C22 122.3(6)
C28 C23 C22 117.5(6)
C23 C24 C25 120.0
C23 C24 H23 120.0
C25 C24 H23 120.0
C24 C25 C26 120.0
C24 C25 H24 120.0
C26 C25 H24 120.0
C25 C26 C27 120.0
C25 C26 H25 120.0
C27 C26 H25 120.0
C28 C27 C26 120.0
C28 C27 H26 120.0
C26 C27 H26 120.0
C27 C28 C23 120.0
C27 C28 H27 120.0
C23 C28 H27 120.0
C22 C21 Ir1 115.8(9)
C22 C21 H28A 108.3
Ir1 C21 H28A 108.3
C22 C21 H28B 108.3
Ir1 C21 H28B 108.3
H28A C21 H28B 107.4
N1 C29 C30 114.1(7)
N1 C29 C36 112.0(8)
C30 C29 C36 114.4(8)
N1 C29 H29A 105.0
C30 C29 H29A 105.0
C36 C29 H29A 105.0
C31 C30 C35 120.0
C31 C30 C29 117.4(6)
C35 C30 C29 122.6(6)
C32 C31 C30 120.0
C32 C31 H31 120.0
C30 C31 H31 120.0
C31 C32 C33 120.0
C31 C32 H32 120.0
C33 C32 H32 120.0
C32 C33 C34 120.0
C32 C33 H33 120.0
C34 C33 H33 120.0
C35 C34 C33 120.0
C35 C34 H34 120.0
C33 C34 H34 120.0
C34 C35 C30 120.0
C34 C35 H35 120.0
C30 C35 H35 120.0
C29 C36 H36A 109.5
C29 C36 H36B 109.5
H36A C36 H36B 109.5
C29 C36 H36C 109.5
H36A C36 H36C 109.5
H36B C36 H36C 109.5
C46 C45 Ir1 71.2(6)
C46 C45 H37A 116.2
Ir1 C45 H37A 115.8
C46 C45 H37B 117.7
Ir1 C45 H37B 116.9
H37A C45 H37B 113.0
C47 C46 C45 127.5(12)
C47 C46 Ir1 78.3(6)
C45 C46 Ir1 71.9(6)
C47 C46 H38 116.2
C45 C46 H38 116.2
Ir1 C46 H38 125.5
C46 C47 C48 123.4(17)
C46 C47 Ir1 66.8(7)
C48 C47 Ir1 124.6(8)
C46 C47 H39 118.3
C48 C47 H39 118.3
Ir1 C47 H39 79.5
C47 C48 H40A 109.5
C47 C48 H40B 109.5
H40A C48 H40B 109.5
C47 C48 H40C 109.5
H40A C48 H40C 109.5
H40B C48 H40C 109.5
C37 C38 C39 121.7(11)
C37 C38 Ir1 71.6(7)
C39 C38 Ir1 115.9(7)
C37 C38 H41A 113.7
C39 C38 H41A 113.7
Ir1 C38 H41A 113.7
C38 C37 C44 124.6(12)
C38 C37 Ir1 71.4(7)
C44 C37 Ir1 112.5(9)
C38 C37 H42A 113.7
C44 C37 H42A 113.7
Ir1 C37 H42A 113.7
C37 C44 C43 115.9(11)
C37 C44 H43A 108.3
C43 C44 H43A 108.3
C37 C44 H43B 108.3
C43 C44 H43B 108.3
H43A C44 H43B 107.4
C44 C43 C42 112.5(10)
C44 C43 H44A 109.1
C42 C43 H44A 109.1
C44 C43 H44B 109.1
C42 C43 H44B 109.1
H44A C43 H44B 107.8
C41 C42 C43 126.0(11)
C41 C42 Ir1 72.5(7)
C43 C42 Ir1 112.6(8)
C41 C42 H45A 112.9
C43 C42 H45A 112.9
Ir1 C42 H45A 112.9
C42 C41 C40 121.5(10)
C42 C41 Ir1 73.8(7)
C40 C41 Ir1 110.7(7)
C42 C41 H46A 114.7
C40 C41 H46A 114.7
Ir1 C41 H46A 114.7
C39 C40 C41 113.1(10)
C39 C40 H47A 109.0
C41 C40 H47A 109.0
C39 C40 H47B 109.0
C41 C40 H47B 109.0
H47A C40 H47B 107.8
C40 C39 C38 115.1(9)
C40 C39 H48A 108.5
C38 C39 H48A 108.5
C40 C39 H48B 108.5
C38 C39 H48B 108.5
H48A C39 H48B 107.5
C50 C49 C54 120.0
C50 C49 H49 120.0
C54 C49 H49 120.0
C49 C50 C51 120.0
C49 C50 H50 120.0
C51 C50 H50 120.0
C52 C51 C50 120.0
C52 C51 H51 120.0
C50 C51 H51 120.0
C51 C52 C53 120.0
C51 C52 H52 120.0
C53 C52 H52 120.0
C54 C53 C52 120.0
C54 C53 H53 120.0
C52 C53 H53 120.0
C53 C54 C49 120.0
C53 C54 H54 120.0
C49 C54 H54 120.0
C56 C55 C60 120.0
C56 C55 H55 120.0
C60 C55 H55 120.0
C57 C56 C55 120.0
C57 C56 H56 120.0
C55 C56 H56 120.0
C56 C57 C58 120.0
C56 C57 H57 120.0
C58 C57 H57 120.0
C59 C58 C57 120.0
C59 C58 H58 120.0
C57 C58 H58 120.0
C60 C59 C58 120.0
C60 C59 H59 120.0
C58 C59 H59 120.0
C59 C60 C55 120.0
C59 C60 H60 120.0
C55 C60 H60 120.0
F5 Sb1 F6 175.3(7)
F5 Sb1 F4 94.2(8)
F6 Sb1 F4 90.3(8)
F5 Sb1 F2 91.1(5)
F6 Sb1 F2 90.3(5)
F4 Sb1 F2 89.7(4)
F5 Sb1 F1 89.3(4)
F6 Sb1 F1 89.2(4)
F4 Sb1 F1 91.0(4)
F2 Sb1 F1 179.2(5)
F5 Sb1 F3 85.9(7)
F6 Sb1 F3 89.6(7)
F4 Sb1 F3 178.7(5)
F2 Sb1 F3 89.1(4)
F1 Sb1 F3 90.3(4)
F7 Sb2 F8 167.3(17)
F7 Sb2 F11 97.5(16)
F8 Sb2 F11 86.9(13)
F7 Sb2 F9 80.0(14)
F8 Sb2 F9 89.0(13)
F11 Sb2 F9 81.7(12)
F7 Sb2 F10 98.7(17)
F8 Sb2 F10 92.4(14)
F11 Sb2 F10 98.4(12)
F9 Sb2 F10 178.6(16)
F7 Sb2 F12 93.0(17)
F8 Sb2 F12 81.9(14)
F11 Sb2 F12 168.7(15)
F9 Sb2 F12 96.0(12)
F10 Sb2 F12 84.2(12)

loop_
_geom_bond_atom_site_label_1
_geom_bond_atom_site_label_2
_geom_bond_distance
Ir1 C21 2.114(15)
Ir1 C38 2.210(10)
Ir1 C37 2.213(12)
Ir1 C46 2.231(11)
Ir1 C45 2.240(10)
Ir1 P1 2.280(3)
Ir1 C41 2.306(12)
Ir1 C42 2.322(11)
Ir1 C47 2.377(11)
P1 O1 1.598(7)
P1 O2 1.618(7)
P1 N1 1.634(9)
O1 C1 1.409(12)
O2 C20 1.409(11)
N1 C22 1.481(13)
N1 C29 1.507(13)
C1 C10 1.387(14)
C1 C2 1.419(13)
C2 C3 1.325(15)
C2 H2 0.9500
C3 C4 1.442(16)
C3 H3 0.9500
C4 C5 1.397(15)
C4 C9 1.408(15)
C5 C6 1.359(16)
C5 H5 0.9500
C6 C7 1.394(16)
C6 H6 0.9500
C7 C8 1.343(15)
C7 H7 0.9500
C8 C9 1.426(16)
C8 H8 0.9500
C9 C10 1.421(13)
C10 C11 1.505(13)
C11 C20 1.370(13)
C11 C12 1.421(14)
C12 C17 1.425(14)
C12 C13 1.425(15)
C13 C14 1.373(16)
C13 H13 0.9500
C14 C15 1.380(17)
C14 H14 0.9500
C15 C16 1.387(17)
C15 H15 0.9500
C16 C17 1.432(15)
C16 H16 0.9500
C17 C18 1.391(14)
C18 C19 1.341(14)
C18 H18 0.9500
C19 C20 1.410(13)
C19 H19 0.9500
C22 C21 1.514(16)
C22 C23 1.518(11)
C22 H21A 1.0000
C23 C24 1.3900
C23 C28 1.3900
C24 C25 1.3900
C24 H23 0.9500
C25 C26 1.3900
C25 H24 0.9500
C26 C27 1.3900
C26 H25 0.9500
C27 C28 1.3900
C27 H26 0.9500
C28 H27 0.9500
C21 H28A 0.9900
C21 H28B 0.9900
C29 C30 1.540(10)
C29 C36 1.561(13)
C29 H29A 1.0000
C30 C31 1.3900
C30 C35 1.3900
C31 C32 1.3900
C31 H31 0.9500
C32 C33 1.3900
C32 H32 0.9500
C33 C34 1.3900
C33 H33 0.9500
C34 C35 1.3900
C34 H34 0.9500
C35 H35 0.9500
C36 H36A 0.9800
C36 H36B 0.9800
C36 H36C 0.9800
C45 C46 1.414(16)
C45 H37A 0.9907
C45 H37B 0.9913
C46 C47 1.391(19)
C46 H38 0.9500
C47 C48 1.485(15)
C47 H39 0.9500
C48 H40A 0.9800
C48 H40B 0.9800
C48 H40C 0.9800
C38 C37 1.406(17)
C38 C39 1.516(15)
C38 H41A 1.0000
C37 C44 1.480(18)
C37 H42A 1.0000
C44 C43 1.498(17)
C44 H43A 0.9900
C44 H43B 0.9900
C43 C42 1.530(16)
C43 H44A 0.9900
C43 H44B 0.9900
C42 C41 1.340(15)
C42 H45A 1.0000
C41 C40 1.536(15)
C41 H46A 1.0000
C40 C39 1.503(15)
C40 H47A 0.9900
C40 H47B 0.9900
C39 H48A 0.9900
C39 H48B 0.9900
C49 C50 1.3900
C49 C54 1.3900
C49 H49 0.9500
C50 C51 1.3900
C50 H50 0.9500
C51 C52 1.3900
C51 H51 0.9500
C52 C53 1.3900
C52 H52 0.9500
C53 C54 1.3900
C53 H53 0.9500
C54 H54 0.9500
C55 C56 1.3900
C55 C60 1.3900
C55 H55 0.9500
C56 C57 1.3900
C56 H56 0.9500
C57 C58 1.3900
C57 H57 0.9500
C58 C59 1.3900
C58 H58 0.9500
C59 C60 1.3900
C59 H59 0.9500
C60 H60 0.9500
Sb1 F5 1.824(8)
Sb1 F6 1.831(8)
Sb1 F4 1.835(8)
Sb1 F2 1.836(8)
Sb1 F1 1.850(7)
Sb1 F3 1.854(7)
Sb2 F7 1.825(9)
Sb2 F8 1.832(9)
Sb2 F11 1.84(3)
Sb2 F9 1.86(2)
Sb2 F10 1.88(3)
Sb2 F12 1.88(3)
